data_4026693
loop_
_publ_author_name
'Benedikt Neue'
'Ralph Reiermann'
'Klaus Gerdes'
'Roland Fr\"ohlich'
'Birgit Wibbeling'
'Ernst-Ulrich W\"urthwein'

_publ_section_title
;
 Ring Closure Reactions of 2,6-Diazaheptatrienyl Metal Compounds:
 Synthesis of 3-Aminoindole Derivatives and 14-Membered Macrocyclic Dimers
;
_journal_name_full 'Journal of Organic Chemistry'
_journal_page_first 8794
_journal_page_last 8806
_journal_paper_doi 10.1021/jo201521v
_journal_volume 76
_journal_year 2011
_chemical_absolute_configuration ad
_chemical_formula_sum 'C43 H40 Cl N3'
_chemical_formula_weight 634.23
_chemical_name_systematic
; 
 ? 
;
_space_group_IT_number 19
_symmetry_cell_setting orthorhombic
_symmetry_space_group_name_Hall 'P 2ac 2ab'
_symmetry_space_group_name_H-M 'P 21 21 21'
_atom_sites_solution_hydrogens 'at N1 from difmap, others geom'
_atom_sites_solution_primary direct
_atom_sites_solution_secondary difmap
_audit_creation_method SHELXL-97
_cell_angle_alpha 90.00
_cell_angle_beta 90.00
_cell_angle_gamma 90.00
_cell_formula_units_Z 4
_cell_length_a 10.2257(2)
_cell_length_b 12.2274(2)
_cell_length_c 27.4510(6)
_cell_measurement_reflns_used 7284
_cell_measurement_temperature 223(2)
_cell_measurement_theta_max 27.88
_cell_measurement_theta_min 0.41
_cell_volume 3432.30(12)
_computing_cell_refinement 'Collect (Nonius B.V., 1998)'
_computing_data_collection 'Collect (Nonius B.V., 1998)'
_computing_data_reduction 'Denzo-SMN (Otwinowski & Minor, 1997)'
_computing_molecular_graphics 'XP (BrukerAXS, 2000)'
_computing_publication_material 'SHELXL-97 (Sheldrick, 1997)'
_computing_structure_refinement 'SHELXL-97 (Sheldrick, 1997)'
_computing_structure_solution 'SHELXS-97 (Sheldrick, 1990)'
_diffrn_ambient_temperature 223(2)
_diffrn_measured_fraction_theta_full 0.996
_diffrn_measured_fraction_theta_max 0.996
_diffrn_measurement_device_type 'Nonius KappaCCD'
_diffrn_measurement_method '\w and \f scans'
_diffrn_radiation_monochromator graphite
_diffrn_radiation_source 'rotating anode Nonius FR591'
_diffrn_radiation_type MoK\a
_diffrn_radiation_wavelength 0.71073
_diffrn_reflns_av_R_equivalents 0.0785
_diffrn_reflns_av_sigmaI/netI 0.0795
_diffrn_reflns_limit_h_max 13
_diffrn_reflns_limit_h_min -13
_diffrn_reflns_limit_k_max 12
_diffrn_reflns_limit_k_min -16
_diffrn_reflns_limit_l_max 30
_diffrn_reflns_limit_l_min -36
_diffrn_reflns_number 31881
_diffrn_reflns_theta_full 27.87
_diffrn_reflns_theta_max 27.87
_diffrn_reflns_theta_min 1.82
_exptl_absorpt_coefficient_mu 0.146
_exptl_absorpt_correction_T_max 0.9927
_exptl_absorpt_correction_T_min 0.9438
_exptl_absorpt_correction_type multi-scan
_exptl_absorpt_process_details 'SORTAV (Blessing, 1995 & 1997)'
_exptl_crystal_colour yellow
_exptl_crystal_density_diffrn 1.227
_exptl_crystal_description plate
_exptl_crystal_F_000 1344
_exptl_crystal_size_max 0.40
_exptl_crystal_size_mid 0.30
_exptl_crystal_size_min 0.05
_refine_diff_density_max 0.202
_refine_diff_density_min -0.233
_refine_diff_density_rms 0.043
_refine_ls_abs_structure_details 'Flack H D (1983), Acta Cryst. A39, 876-881'
_refine_ls_abs_structure_Flack -0.08(6)
_refine_ls_extinction_coef 0.0073(8)
_refine_ls_extinction_expression Fc^*^=kFc[1+0.001xFc^2^\l^3^/sin(2\q)]^-1/4^
_refine_ls_extinction_method SHELXL
_refine_ls_goodness_of_fit_ref 1.010
_refine_ls_hydrogen_treatment mixed
_refine_ls_matrix_type full
_refine_ls_number_parameters 431
_refine_ls_number_reflns 8146
_refine_ls_number_restraints 0
_refine_ls_restrained_S_all 1.010
_refine_ls_R_factor_all 0.1037
_refine_ls_R_factor_gt 0.0499
_refine_ls_shift/su_max 0.000
_refine_ls_shift/su_mean 0.000
_refine_ls_structure_factor_coef Fsqd
_refine_ls_weighting_details 'calc w=1/[\s^2^(Fo^2^)+(0.0560P)^2^+0.0000P] where P=(Fo^2^+2Fc^2^)/3'
_refine_ls_weighting_scheme calc
_refine_ls_wR_factor_gt 0.0972
_refine_ls_wR_factor_ref 0.1152
_reflns_number_gt 5245
_reflns_number_total 8146
_reflns_threshold_expression >2sigma(I)
_cod_data_source_file jo201521v_si_008.cif
_cod_data_source_block wue4683
_cod_database_code 4026693

loop_
_symmetry_equiv_pos_as_xyz
'x, y, z'
'-x+1/2, -y, z+1/2'
'-x, y+1/2, -z+1/2'
'x+1/2, -y+1/2, -z'

loop_
_atom_site_label
_atom_site_type_symbol
_atom_site_fract_x
_atom_site_fract_y
_atom_site_fract_z
_atom_site_U_iso_or_equiv
_atom_site_adp_type
_atom_site_occupancy
_atom_site_symmetry_multiplicity
_atom_site_calc_flag
_atom_site_refinement_flags
Cl1 Cl -0.11209(6) -0.04459(5) 0.50300(2) 0.05154(19) Uani 1 1 d .
N1 N 0.07562(18) 0.02775(14) 0.58769(7) 0.0338(4) Uani 1 1 d .
H1 H 0.021(2) -0.0075(17) 0.5647(9) 0.041 Uiso 1 1 d .
C2 C 0.1033(2) -0.00943(16) 0.63398(7) 0.0290(5) Uani 1 1 d .
C3 C 0.1984(2) 0.05794(16) 0.65409(7) 0.0288(5) Uani 1 1 d .
C4 C 0.2297(2) 0.13980(17) 0.61828(8) 0.0319(5) Uani 1 1 d .
C5 C 0.3146(2) 0.22923(18) 0.61690(9) 0.0425(6) Uani 1 1 d .
H5 H 0.3678 0.2459 0.6438 0.051 Uiso 1 1 calc R
C6 C 0.3190(3) 0.2926(2) 0.57532(9) 0.0522(7) Uani 1 1 d .
H6 H 0.3760 0.3529 0.5740 0.063 Uiso 1 1 calc R
C7 C 0.2399(3) 0.2687(2) 0.53511(9) 0.0527(7) Uani 1 1 d .
H7 H 0.2448 0.3135 0.5073 0.063 Uiso 1 1 calc R
C8 C 0.1555(3) 0.18187(19) 0.53525(9) 0.0433(6) Uani 1 1 d .
H8 H 0.1024 0.1660 0.5082 0.052 Uiso 1 1 calc R
C9 C 0.1520(2) 0.11799(17) 0.57733(8) 0.0329(5) Uani 1 1 d .
N11 N 0.25342(18) 0.06121(14) 0.70076(6) 0.0324(4) Uani 1 1 d .
C12 C 0.2581(2) -0.02228(17) 0.72878(8) 0.0318(5) Uani 1 1 d .
H12 H 0.2263 -0.0893 0.7169 0.038 Uiso 1 1 calc R
C21 C 0.0315(2) -0.10461(17) 0.65430(7) 0.0287(5) Uani 1 1 d .
C22 C -0.0529(2) -0.09030(17) 0.69422(7) 0.0303(5) Uani 1 1 d .
C23 C -0.0757(2) 0.01386(18) 0.71643(8) 0.0378(6) Uani 1 1 d .
H23 H -0.0339 0.0763 0.7039 0.045 Uiso 1 1 calc R
C24 C -0.1571(2) 0.0237(2) 0.75538(9) 0.0461(6) Uani 1 1 d .
H24 H -0.1713 0.0932 0.7691 0.055 Uiso 1 1 calc R
C25 C -0.2200(3) -0.0674(2) 0.77544(9) 0.0494(6) Uani 1 1 d .
H25 H -0.2750 -0.0587 0.8026 0.059 Uiso 1 1 calc R
C26 C -0.2023(2) -0.16807(19) 0.75602(9) 0.0437(6) Uani 1 1 d .
H26 H -0.2457 -0.2286 0.7696 0.052 Uiso 1 1 calc R
C27 C -0.1180(2) -0.18322(17) 0.71483(8) 0.0334(5) Uani 1 1 d .
C28 C -0.0968(2) -0.28620(18) 0.69467(8) 0.0372(5) Uani 1 1 d .
H28 H -0.1392 -0.3471 0.7084 0.045 Uiso 1 1 calc R
C29 C -0.0147(2) -0.30170(17) 0.65490(8) 0.0337(5) Uani 1 1 d .
C30 C 0.0098(3) -0.40838(19) 0.63503(9) 0.0459(6) Uani 1 1 d .
H30 H -0.0321 -0.4696 0.6487 0.055 Uiso 1 1 calc R
C31 C 0.0917(3) -0.42217(19) 0.59717(10) 0.0500(7) Uani 1 1 d .
H31 H 0.1078 -0.4928 0.5851 0.060 Uiso 1 1 calc R
C32 C 0.1534(3) -0.3314(2) 0.57564(9) 0.0465(6) Uani 1 1 d .
H32 H 0.2090 -0.3420 0.5488 0.056 Uiso 1 1 calc R
C33 C 0.1339(2) -0.22870(18) 0.59300(8) 0.0364(5) Uani 1 1 d .
H33 H 0.1766 -0.1694 0.5781 0.044 Uiso 1 1 calc R
C34 C 0.0497(2) -0.20924(17) 0.63341(7) 0.0299(5) Uani 1 1 d .
C41 C 0.3109(2) -0.01852(16) 0.77865(8) 0.0297(5) Uani 1 1 d .
C42 C 0.4147(2) 0.05294(17) 0.79222(7) 0.0316(5) Uani 1 1 d .
C43 C 0.4747(2) 0.12918(19) 0.75981(9) 0.0399(6) Uani 1 1 d .
H43 H 0.4475 0.1318 0.7271 0.048 Uiso 1 1 calc R
C44 C 0.5712(2) 0.1986(2) 0.77539(9) 0.0485(6) Uani 1 1 d .
H44 H 0.6079 0.2489 0.7534 0.058 Uiso 1 1 calc R
C45 C 0.6164(3) 0.1956(2) 0.82390(9) 0.0502(7) Uani 1 1 d .
H45 H 0.6822 0.2442 0.8341 0.060 Uiso 1 1 calc R
C46 C 0.5655(2) 0.1234(2) 0.85547(9) 0.0458(6) Uani 1 1 d .
H46 H 0.5982 0.1208 0.8875 0.055 Uiso 1 1 calc R
C47 C 0.4627(2) 0.05054(19) 0.84161(8) 0.0359(5) Uani 1 1 d .
C48 C 0.4074(2) -0.02069(19) 0.87517(8) 0.0421(6) Uani 1 1 d .
H48 H 0.4410 -0.0228 0.9070 0.051 Uiso 1 1 calc R
C49 C 0.3039(2) -0.08890(18) 0.86312(8) 0.0383(6) Uani 1 1 d .
C50 C 0.2414(3) -0.1557(2) 0.89881(10) 0.0582(8) Uani 1 1 d .
H50 H 0.2762 -0.1582 0.9305 0.070 Uiso 1 1 calc R
C51 C 0.1343(3) -0.2152(2) 0.88848(10) 0.0612(8) Uani 1 1 d .
H51 H 0.0942 -0.2574 0.9129 0.073 Uiso 1 1 calc R
C52 C 0.0822(3) -0.21397(19) 0.84085(10) 0.0508(7) Uani 1 1 d .
H52 H 0.0066 -0.2547 0.8337 0.061 Uiso 1 1 calc R
C53 C 0.1411(2) -0.15407(17) 0.80527(9) 0.0388(6) Uani 1 1 d .
H53 H 0.1060 -0.1558 0.7736 0.047 Uiso 1 1 calc R
C54 C 0.2538(2) -0.08887(16) 0.81418(8) 0.0328(5) Uani 1 1 d .
N60 N 0.1544(2) -0.4021(2) 0.42995(8) 0.0578(6) Uani 1 1 d .
H60 H 0.2097 -0.4168 0.4555 0.069 Uiso 1 1 calc R
C61 C 0.2003(3) -0.2949(3) 0.40880(12) 0.0766(10) Uani 1 1 d .
H61A H 0.2822 -0.3073 0.3911 0.092 Uiso 1 1 calc R
H61B H 0.1352 -0.2689 0.3853 0.092 Uiso 1 1 calc R
C62 C 0.2222(4) -0.2077(3) 0.44630(13) 0.0835(10) Uani 1 1 d .
H62A H 0.1402 -0.1911 0.4624 0.125 Uiso 1 1 calc R
H62B H 0.2554 -0.1423 0.4306 0.125 Uiso 1 1 calc R
H62C H 0.2852 -0.2333 0.4701 0.125 Uiso 1 1 calc R
C63 C 0.1734(3) -0.4935(3) 0.39428(12) 0.0877(12) Uani 1 1 d .
H63A H 0.2652 -0.4945 0.3841 0.105 Uiso 1 1 calc R
H63B H 0.1552 -0.5629 0.4108 0.105 Uiso 1 1 calc R
C64 C 0.0893(4) -0.4861(5) 0.34987(13) 0.138(2) Uani 1 1 d .
H64A H -0.0020 -0.4848 0.3594 0.206 Uiso 1 1 calc R
H64B H 0.1053 -0.5490 0.3292 0.206 Uiso 1 1 calc R
H64C H 0.1101 -0.4197 0.3322 0.206 Uiso 1 1 calc R
C65 C 0.0205(3) -0.3952(3) 0.45143(11) 0.0756(9) Uani 1 1 d .
H65A H 0.0199 -0.3378 0.4764 0.091 Uiso 1 1 calc R
H65B H -0.0412 -0.3735 0.4258 0.091 Uiso 1 1 calc R
C66 C -0.0257(4) -0.4993(3) 0.47381(13) 0.0940(12) Uani 1 1 d .
H66A H -0.0342 -0.5548 0.4488 0.141 Uiso 1 1 calc R
H66B H -0.1100 -0.4875 0.4892 0.141 Uiso 1 1 calc R
H66C H 0.0369 -0.5234 0.4981 0.141 Uiso 1 1 calc R

loop_
_atom_site_aniso_label
_atom_site_aniso_U_11
_atom_site_aniso_U_22
_atom_site_aniso_U_33
_atom_site_aniso_U_23
_atom_site_aniso_U_13
_atom_site_aniso_U_12
Cl1 0.0489(4) 0.0707(4) 0.0351(3) 0.0033(3) -0.0105(3) -0.0179(3)
N1 0.0355(11) 0.0425(10) 0.0234(10) 0.0019(8) -0.0047(9) -0.0094(9)
C2 0.0311(11) 0.0338(11) 0.0220(11) -0.0007(8) -0.0022(10) -0.0016(9)
C3 0.0290(11) 0.0328(11) 0.0247(11) 0.0003(9) 0.0010(10) -0.0004(9)
C4 0.0331(12) 0.0358(12) 0.0268(12) -0.0023(9) -0.0005(10) -0.0027(10)
C5 0.0463(15) 0.0447(14) 0.0365(14) -0.0030(11) -0.0010(12) -0.0119(12)
C6 0.0665(18) 0.0437(13) 0.0465(16) 0.0060(12) 0.0052(15) -0.0204(13)
C7 0.0669(18) 0.0522(15) 0.0390(15) 0.0123(11) 0.0053(15) -0.0120(14)
C8 0.0512(15) 0.0502(14) 0.0286(13) 0.0078(10) -0.0022(12) -0.0038(12)
C9 0.0335(12) 0.0361(11) 0.0291(12) 0.0024(9) 0.0030(11) -0.0021(9)
N11 0.0340(10) 0.0387(10) 0.0245(10) -0.0020(8) -0.0044(9) -0.0034(9)
C12 0.0316(12) 0.0321(11) 0.0318(12) -0.0074(10) -0.0028(11) -0.0004(10)
C21 0.0283(11) 0.0365(11) 0.0215(11) 0.0010(9) -0.0022(10) -0.0013(9)
C22 0.0279(11) 0.0371(11) 0.0260(12) -0.0009(9) -0.0023(10) -0.0012(9)
C23 0.0374(13) 0.0389(12) 0.0373(14) -0.0024(10) 0.0028(11) -0.0016(10)
C24 0.0411(14) 0.0514(14) 0.0458(15) -0.0124(12) 0.0037(13) 0.0028(12)
C25 0.0429(14) 0.0690(17) 0.0364(14) -0.0044(12) 0.0153(13) -0.0010(13)
C26 0.0414(14) 0.0542(15) 0.0355(14) 0.0034(11) 0.0090(12) -0.0070(12)
C27 0.0299(12) 0.0398(12) 0.0307(12) 0.0018(9) 0.0001(11) -0.0031(10)
C28 0.0369(13) 0.0388(12) 0.0358(14) 0.0085(10) -0.0002(12) -0.0068(11)
C29 0.0349(12) 0.0330(11) 0.0330(12) 0.0000(10) -0.0056(11) -0.0010(10)
C30 0.0558(16) 0.0362(13) 0.0458(15) -0.0027(11) -0.0074(14) 0.0011(12)
C31 0.0650(18) 0.0389(13) 0.0461(15) -0.0131(11) -0.0112(15) 0.0138(13)
C32 0.0475(15) 0.0615(16) 0.0304(14) -0.0095(11) -0.0044(13) 0.0163(13)
C33 0.0356(13) 0.0469(13) 0.0267(12) -0.0021(10) 0.0001(11) 0.0031(11)
C34 0.0266(11) 0.0372(11) 0.0259(11) 0.0011(9) -0.0064(10) 0.0020(9)
C41 0.0292(11) 0.0312(11) 0.0286(12) -0.0041(9) -0.0030(10) 0.0045(9)
C42 0.0275(11) 0.0394(11) 0.0278(12) -0.0041(9) -0.0017(10) 0.0039(10)
C43 0.0339(13) 0.0522(13) 0.0336(13) -0.0020(11) -0.0028(11) -0.0056(11)
C44 0.0393(14) 0.0629(16) 0.0432(15) 0.0011(12) -0.0033(13) -0.0133(13)
C45 0.0364(14) 0.0681(16) 0.0460(16) -0.0083(13) -0.0072(13) -0.0162(14)
C46 0.0333(13) 0.0680(16) 0.0362(14) -0.0120(13) -0.0086(12) -0.0067(12)
C47 0.0303(12) 0.0481(13) 0.0292(12) -0.0049(11) -0.0030(10) 0.0053(11)
C48 0.0417(14) 0.0557(14) 0.0288(13) 0.0000(11) -0.0078(11) 0.0053(12)
C49 0.0393(13) 0.0428(13) 0.0329(14) 0.0034(10) -0.0021(12) 0.0031(11)
C50 0.070(2) 0.0670(17) 0.0377(16) 0.0162(13) -0.0088(15) -0.0089(16)
C51 0.073(2) 0.0606(17) 0.0503(18) 0.0141(13) 0.0039(17) -0.0175(16)
C52 0.0556(17) 0.0425(13) 0.0543(17) 0.0017(12) -0.0003(15) -0.0112(12)
C53 0.0435(14) 0.0374(12) 0.0355(14) 0.0001(10) -0.0017(12) 0.0004(11)
C54 0.0343(13) 0.0301(10) 0.0340(13) -0.0016(9) -0.0020(11) 0.0040(10)
N60 0.0432(13) 0.0878(16) 0.0422(13) 0.0047(12) -0.0020(11) -0.0012(12)
C61 0.0584(19) 0.108(3) 0.064(2) 0.035(2) 0.0024(17) -0.0001(19)
C62 0.088(2) 0.078(2) 0.084(3) 0.0270(19) 0.003(2) -0.002(2)
C63 0.066(2) 0.136(3) 0.060(2) -0.037(2) 0.0101(18) -0.019(2)
C64 0.091(3) 0.269(6) 0.052(2) -0.033(3) -0.009(2) -0.048(4)
C65 0.0432(16) 0.131(3) 0.0529(19) -0.0013(19) 0.0061(15) -0.0069(19)
C66 0.075(2) 0.134(3) 0.073(2) -0.015(2) 0.015(2) -0.045(2)

loop_
_atom_type_symbol
_atom_type_description
_atom_type_scat_dispersion_real
_atom_type_scat_dispersion_imag
_atom_type_scat_source
C C 0.0033 0.0016 'International Tables Vol C Tables 4.2.6.8 and 6.1.1.4'
H H 0.0000 0.0000 'International Tables Vol C Tables 4.2.6.8 and 6.1.1.4'
N N 0.0061 0.0033 'International Tables Vol C Tables 4.2.6.8 and 6.1.1.4'
Cl Cl 0.1484 0.1585 'International Tables Vol C Tables 4.2.6.8 and 6.1.1.4'

loop_
_geom_angle_atom_site_label_1
_geom_angle_atom_site_label_2
_geom_angle_atom_site_label_3
_geom_angle
C2 N1 C9 109.70(18)
N1 C2 C3 108.33(18)
N1 C2 C21 120.18(18)
C3 C2 C21 131.45(19)
C2 C3 N11 131.45(18)
C2 C3 C4 107.26(18)
N11 C3 C4 121.07(18)
C5 C4 C9 118.63(19)
C5 C4 C3 134.5(2)
C9 C4 C3 106.83(18)
C6 C5 C4 118.8(2)
C5 C6 C7 121.1(2)
C8 C7 C6 121.6(2)
C7 C8 C9 117.0(2)
N1 C9 C8 129.2(2)
N1 C9 C4 107.88(18)
C8 C9 C4 122.9(2)
C12 N11 C3 122.87(17)
N11 C12 C41 123.24(19)
C22 C21 C34 120.65(19)
C22 C21 C2 119.94(18)
C34 C21 C2 119.41(18)
C21 C22 C23 122.89(19)
C21 C22 C27 119.62(18)
C23 C22 C27 117.48(19)
C24 C23 C22 120.9(2)
C23 C24 C25 121.3(2)
C26 C25 C24 120.5(2)
C25 C26 C27 120.6(2)
C28 C27 C22 119.2(2)
C28 C27 C26 121.61(19)
C22 C27 C26 119.23(19)
C29 C28 C27 122.0(2)
C28 C29 C30 121.8(2)
C28 C29 C34 119.51(19)
C30 C29 C34 118.7(2)
C31 C30 C29 121.1(2)
C30 C31 C32 120.3(2)
C33 C32 C31 121.1(2)
C32 C33 C34 121.1(2)
C21 C34 C33 123.15(19)
C21 C34 C29 119.03(19)
C33 C34 C29 117.77(19)
C42 C41 C54 119.76(19)
C42 C41 C12 122.37(19)
C54 C41 C12 117.87(18)
C41 C42 C43 123.92(19)
C41 C42 C47 119.1(2)
C43 C42 C47 116.9(2)
C44 C43 C42 121.3(2)
C43 C44 C45 121.0(2)
C46 C45 C44 120.0(2)
C45 C46 C47 121.6(2)
C48 C47 C46 120.9(2)
C48 C47 C42 119.9(2)
C46 C47 C42 119.2(2)
C49 C48 C47 122.0(2)
C48 C49 C50 121.5(2)
C48 C49 C54 119.6(2)
C50 C49 C54 118.9(2)
C51 C50 C49 122.0(3)
C50 C51 C52 119.8(3)
C53 C52 C51 120.2(2)
C52 C53 C54 122.5(2)
C53 C54 C41 123.5(2)
C53 C54 C49 116.7(2)
C41 C54 C49 119.58(19)
C65 N60 C63 114.8(2)
C65 N60 C61 112.9(3)
C63 N60 C61 110.9(2)
C62 C61 N60 113.6(2)
C64 C63 N60 114.4(4)
C66 C65 N60 113.9(3)

loop_
_geom_bond_atom_site_label_1
_geom_bond_atom_site_label_2
_geom_bond_distance
N1 C2 1.379(3)
N1 C9 1.381(3)
C2 C3 1.389(3)
C2 C21 1.485(3)
C3 N11 1.400(3)
C3 C4 1.439(3)
C4 C5 1.397(3)
C4 C9 1.402(3)
C5 C6 1.381(3)
C6 C7 1.399(4)
C7 C8 1.368(3)
C8 C9 1.395(3)
N11 C12 1.279(3)
C12 C41 1.472(3)
C21 C22 1.405(3)
C21 C34 1.415(3)
C22 C23 1.431(3)
C22 C27 1.433(3)
C23 C24 1.360(3)
C24 C25 1.400(3)
C25 C26 1.353(3)
C26 C27 1.434(3)
C27 C28 1.393(3)
C28 C29 1.390(3)
C29 C30 1.436(3)
C29 C34 1.435(3)
C30 C31 1.345(4)
C31 C32 1.407(4)
C32 C33 1.357(3)
C33 C34 1.424(3)
C41 C42 1.425(3)
C41 C54 1.425(3)
C42 C43 1.427(3)
C42 C47 1.442(3)
C43 C44 1.370(3)
C44 C45 1.410(3)
C45 C46 1.342(4)
C46 C47 1.430(3)
C47 C48 1.388(3)
C48 C49 1.387(3)
C49 C50 1.426(3)
C49 C54 1.438(3)
C50 C51 1.346(4)
C51 C52 1.412(4)
C52 C53 1.361(3)
C53 C54 1.422(3)
N60 C65 1.493(4)
N60 C63 1.498(4)
N60 C61 1.508(4)
C61 C62 1.499(5)
C63 C64 1.494(5)
C65 C66 1.491(5)

loop_
_geom_torsion_atom_site_label_1
_geom_torsion_atom_site_label_2
_geom_torsion_atom_site_label_3
_geom_torsion_atom_site_label_4
_geom_torsion
C9 N1 C2 C3 0.4(2)
C9 N1 C2 C21 178.52(19)
N1 C2 C3 N11 174.6(2)
C21 C2 C3 N11 -3.3(4)
N1 C2 C3 C4 0.0(2)
C21 C2 C3 C4 -177.8(2)
C2 C3 C4 C5 179.2(2)
N11 C3 C4 C5 3.9(4)
C2 C3 C4 C9 -0.4(2)
N11 C3 C4 C9 -175.66(19)
C9 C4 C5 C6 -0.1(3)
C3 C4 C5 C6 -179.6(3)
C4 C5 C6 C7 0.2(4)
C5 C6 C7 C8 -0.2(4)
C6 C7 C8 C9 0.0(4)
C2 N1 C9 C8 -179.4(2)
C2 N1 C9 C4 -0.6(2)
C7 C8 C9 N1 178.8(2)
C7 C8 C9 C4 0.2(4)
C5 C4 C9 N1 -179.02(19)
C3 C4 C9 N1 0.6(2)
C5 C4 C9 C8 -0.1(3)
C3 C4 C9 C8 179.5(2)
C2 C3 N11 C12 25.7(3)
C4 C3 N11 C12 -160.4(2)
C3 N11 C12 C41 -177.42(19)
N1 C2 C21 C22 -113.6(2)
C3 C2 C21 C22 64.0(3)
N1 C2 C21 C34 66.9(3)
C3 C2 C21 C34 -115.4(3)
C34 C21 C22 C23 -179.4(2)
C2 C21 C22 C23 1.1(3)
C34 C21 C22 C27 1.8(3)
C2 C21 C22 C27 -177.6(2)
C21 C22 C23 C24 -179.3(2)
C27 C22 C23 C24 -0.5(3)
C22 C23 C24 C25 0.8(4)
C23 C24 C25 C26 -0.8(4)
C24 C25 C26 C27 0.5(4)
C21 C22 C27 C28 -0.3(3)
C23 C22 C27 C28 -179.1(2)
C21 C22 C27 C26 179.1(2)
C23 C22 C27 C26 0.3(3)
C25 C26 C27 C28 179.0(2)
C25 C26 C27 C22 -0.3(4)
C22 C27 C28 C29 -0.3(3)
C26 C27 C28 C29 -179.7(2)
C27 C28 C29 C30 178.3(2)
C27 C28 C29 C34 -0.6(3)
C28 C29 C30 C31 -178.6(2)
C34 C29 C30 C31 0.3(4)
C29 C30 C31 C32 -1.2(4)
C30 C31 C32 C33 1.3(4)
C31 C32 C33 C34 -0.4(4)
C22 C21 C34 C33 -180.0(2)
C2 C21 C34 C33 -0.6(3)
C22 C21 C34 C29 -2.7(3)
C2 C21 C34 C29 176.70(19)
C32 C33 C34 C21 176.7(2)
C32 C33 C34 C29 -0.6(3)
C28 C29 C34 C21 2.1(3)
C30 C29 C34 C21 -176.8(2)
C28 C29 C34 C33 179.5(2)
C30 C29 C34 C33 0.6(3)
N11 C12 C41 C42 -32.2(3)
N11 C12 C41 C54 147.2(2)
C54 C41 C42 C43 -177.5(2)
C12 C41 C42 C43 1.9(3)
C54 C41 C42 C47 1.7(3)
C12 C41 C42 C47 -178.91(19)
C41 C42 C43 C44 177.7(2)
C47 C42 C43 C44 -1.5(3)
C42 C43 C44 C45 1.2(4)
C43 C44 C45 C46 0.5(4)
C44 C45 C46 C47 -1.9(4)
C45 C46 C47 C48 -177.4(2)
C45 C46 C47 C42 1.5(4)
C41 C42 C47 C48 -0.1(3)
C43 C42 C47 C48 179.1(2)
C41 C42 C47 C46 -179.02(19)
C43 C42 C47 C46 0.2(3)
C46 C47 C48 C49 177.3(2)
C42 C47 C48 C49 -1.6(3)
C47 C48 C49 C50 -175.2(2)
C47 C48 C49 C54 1.8(3)
C48 C49 C50 C51 174.4(3)
C54 C49 C50 C51 -2.6(4)
C49 C50 C51 C52 1.2(4)
C50 C51 C52 C53 0.9(4)
C51 C52 C53 C54 -1.5(4)
C52 C53 C54 C41 -174.6(2)
C52 C53 C54 C49 0.0(3)
C42 C41 C54 C53 173.03(19)
C12 C41 C54 C53 -6.4(3)
C42 C41 C54 C49 -1.5(3)
C12 C41 C54 C49 179.0(2)
C48 C49 C54 C53 -175.1(2)
C50 C49 C54 C53 1.9(3)
C48 C49 C54 C41 -0.2(3)
C50 C49 C54 C41 176.9(2)
C65 N60 C61 C62 67.0(3)
C63 N60 C61 C62 -162.7(3)
C65 N60 C63 C64 62.5(4)
C61 N60 C63 C64 -66.8(4)
C63 N60 C65 C66 53.3(4)
C61 N60 C65 C66 -178.4(3)
